data_4513809
loop_
_publ_author_name
'Espinosa-Jalapa, Noel \'Angel'
'Ke, Diandian'
'Nebra, Noel'
'Le Goanvic, Lucas'
'Mallet-Ladeira, Sonia'
'Monot, Julien'
'Martin-Vaca, Blanca'
'Bourissou, Didier'

_publ_section_title
;
 Correction to Enhanced Catalytic Performance of Indenediide Palladium
 Pincer Complexes for Cycloisomerization: Efficient Synthesis of
 Alkylidene Lactams
;
_journal_issue 3
_journal_name_full 'ACS Catalysis'
_journal_page_first 1565
_journal_paper_doi 10.1021/acscatal.6b00198
_journal_volume 6
_journal_year 2016
_chemical_compound_source 'synthesis as described'
_chemical_formula_moiety 'C22 H23 N O3 S'
_chemical_formula_sum 'C22 H23 N O3 S'
_chemical_formula_weight 381.47
_chemical_name_systematic
;
 ?
;
_space_group_IT_number 14
_symmetry_cell_setting monoclinic
_symmetry_Int_Tables_number 14
_symmetry_space_group_name_Hall '-P 2yn'
_symmetry_space_group_name_H-M 'P 1 21/n 1'
_atom_sites_solution_hydrogens geom
_atom_sites_solution_primary direct
_atom_sites_solution_secondary difmap
_cell_angle_alpha 90
_cell_angle_beta 101.853(2)
_cell_angle_gamma 90
_cell_formula_units_Z 4
_cell_length_a 9.5100(5)
_cell_length_b 13.5310(7)
_cell_length_c 15.5036(9)
_cell_measurement_reflns_used 9798
_cell_measurement_temperature 193(2)
_cell_measurement_theta_max 33.48
_cell_measurement_theta_min 3.01
_cell_measurement_wavelength 0.71073
_cell_volume 1952.46(18)
_computing_cell_refinement 'APEX2 and SAINT'
_computing_data_collection APEX2
_computing_data_reduction SAINT
_computing_molecular_graphics 'Ortep-3 for Windows (Farrugia, 1997)'
_computing_publication_material 'WinGX publication routines (Farrugia, 1999)'
_computing_structure_refinement 'SHELXL-97 (Sheldrick, 2008)'
_computing_structure_solution 'SHELXS-97 (Sheldrick, 2008)'
_diffrn_ambient_temperature 193(2)
_diffrn_measured_fraction_theta_full 0.99
_diffrn_measured_fraction_theta_max 0.99
_diffrn_measurement_device_type 'Bruker Kappa APEX II Quazar'
_diffrn_measurement_method 'phi and omega scans'
_diffrn_radiation_monochromator 'multilayer optics'
_diffrn_radiation_probe x-ray
_diffrn_radiation_source 'microfocus sealed tube'
_diffrn_radiation_type MoK\a
_diffrn_radiation_wavelength 0.71073
_diffrn_reflns_av_R_equivalents 0.0255
_diffrn_reflns_av_unetI/netI 0.0151
_diffrn_reflns_limit_h_max 14
_diffrn_reflns_limit_h_min -13
_diffrn_reflns_limit_k_max 20
_diffrn_reflns_limit_k_min -20
_diffrn_reflns_limit_l_max 23
_diffrn_reflns_limit_l_min -23
_diffrn_reflns_number 72552
_diffrn_reflns_theta_full 32.57
_diffrn_reflns_theta_max 32.57
_diffrn_reflns_theta_min 3.01
_diffrn_standards_decay_% 0
_diffrn_standards_interval_count 0
_diffrn_standards_interval_time 0
_diffrn_standards_number 0
_exptl_absorpt_coefficient_mu 0.188
_exptl_absorpt_correction_T_max 0.7467
_exptl_absorpt_correction_T_min 0.7113
_exptl_absorpt_correction_type multi-scan
_exptl_absorpt_process_details 'SADABS (Bruker-AXS)'
_exptl_crystal_colour colourless
_exptl_crystal_density_diffrn 1.298
_exptl_crystal_density_method 'not measured'
_exptl_crystal_description block
_exptl_crystal_F_000 808
_exptl_crystal_size_max 0.42
_exptl_crystal_size_mid 0.22
_exptl_crystal_size_min 0.2
_refine_diff_density_max 0.363
_refine_diff_density_min -0.674
_refine_diff_density_rms 0.063
_refine_ls_extinction_method none
_refine_ls_goodness_of_fit_ref 1.047
_refine_ls_hydrogen_treatment constr
_refine_ls_matrix_type full
_refine_ls_number_parameters 245
_refine_ls_number_reflns 7041
_refine_ls_number_restraints 0
_refine_ls_restrained_S_all 1.047
_refine_ls_R_factor_all 0.0517
_refine_ls_R_factor_gt 0.0404
_refine_ls_shift/su_max 0.003
_refine_ls_shift/su_mean 0
_refine_ls_structure_factor_coef Fsqd
_refine_ls_weighting_details 'calc w=1/[\s^2^(Fo^2^)+(0.0560P)^2^+0.6983P] where P=(Fo^2^+2Fc^2^)/3'
_refine_ls_weighting_scheme calc
_refine_ls_wR_factor_gt 0.1076
_refine_ls_wR_factor_ref 0.119
_reflns_number_gt 5865
_reflns_number_total 7041
_reflns_threshold_expression >2sigma(I)
_cod_data_source_file cs6b00198_si_001.cif
_cod_data_source_block 2j-O-endo
_cod_depositor_comments 'Adding full bibliography for 4513808--4513814.cif.'
_cod_original_sg_symbol_H-M 'P 21/n'
_cod_database_code 4513809

loop_
_symmetry_equiv_pos_as_xyz
'x, y, z'
'-x+1/2, y+1/2, -z+1/2'
'-x, -y, -z'
'x-1/2, -y-1/2, z-1/2'

loop_
_atom_site_label
_atom_site_type_symbol
_atom_site_fract_x
_atom_site_fract_y
_atom_site_fract_z
_atom_site_U_iso_or_equiv
_atom_site_adp_type
_atom_site_occupancy
_atom_site_symmetry_multiplicity
_atom_site_calc_flag
_atom_site_refinement_flags
S1 S 0.89542(3) 0.61322(2) 0.351182(19) 0.02921(8) Uani 1 1 d .
O1 O 0.61172(7) 0.63460(5) 0.38530(5) 0.02334(14) Uani 1 1 d .
O2 O 0.83459(10) 0.66692(7) 0.27250(6) 0.0395(2) Uani 1 1 d .
O3 O 1.03068(9) 0.56403(8) 0.35564(8) 0.0462(3) Uani 1 1 d .
N1 N 0.78647(9) 0.52480(7) 0.36680(7) 0.02756(18) Uani 1 1 d .
C1 C 0.47360(10) 0.65721(7) 0.39667(6) 0.02281(17) Uani 1 1 d .
C5 C 0.65489(10) 0.54169(7) 0.37433(6) 0.02206(17) Uani 1 1 d .
C4 C 0.55244(10) 0.46151(7) 0.37146(6) 0.02228(17) Uani 1 1 d .
C3 C 0.41383(10) 0.48402(7) 0.38435(7) 0.02340(17) Uani 1 1 d .
C2 C 0.37715(10) 0.58533(8) 0.39708(7) 0.02627(19) Uani 1 1 d .
H2 H 0.2838 0.6013 0.4058 0.032 Uiso 1 1 calc R
C18 C 0.45834(11) 0.76586(7) 0.40768(7) 0.02484(18) Uani 1 1 d .
H18 H 0.5346 0.7868 0.4589 0.03 Uiso 1 1 calc R
C10 C 0.97759(12) 0.83295(9) 0.57861(8) 0.0312(2) Uani 1 1 d .
C11 C 1.02162(12) 0.73476(10) 0.59128(7) 0.0328(2) Uani 1 1 d .
H11 H 1.0714 0.7141 0.6479 0.039 Uiso 1 1 calc R
C7 C 0.92081(10) 0.69715(8) 0.44049(7) 0.02573(19) Uani 1 1 d .
C17 C 0.31495(11) 0.40660(8) 0.38343(8) 0.0294(2) Uani 1 1 d .
H17 H 0.2215 0.4203 0.3931 0.035 Uiso 1 1 calc R
C12 C 0.99429(12) 0.66666(9) 0.52307(8) 0.0307(2) Uani 1 1 d .
H12 H 1.0254 0.6001 0.5327 0.037 Uiso 1 1 calc R
C14 C 0.58890(12) 0.36413(8) 0.35441(8) 0.0295(2) Uani 1 1 d .
H14 H 0.6818 0.3496 0.3442 0.035 Uiso 1 1 calc R
C16 C 0.35332(12) 0.31083(9) 0.36851(8) 0.0322(2) Uani 1 1 d .
H16 H 0.2864 0.2588 0.3691 0.039 Uiso 1 1 calc R
C19 C 0.48294(13) 0.82356(9) 0.32674(8) 0.0323(2) Uani 1 1 d .
H19A H 0.5772 0.8051 0.3137 0.039 Uiso 1 1 calc R
H19B H 0.4074 0.8061 0.2749 0.039 Uiso 1 1 calc R
C15 C 0.48957(13) 0.28927(8) 0.35252(8) 0.0326(2) Uani 1 1 d .
H15 H 0.5137 0.2233 0.3404 0.039 Uiso 1 1 calc R
C23 C 0.31343(13) 0.79416(9) 0.42869(9) 0.0344(2) Uani 1 1 d .
H23A H 0.2351 0.7758 0.3787 0.041 Uiso 1 1 calc R
H23B H 0.2989 0.7576 0.4815 0.041 Uiso 1 1 calc R
C9 C 0.90452(14) 0.86145(9) 0.49519(8) 0.0357(2) Uani 1 1 d .
H9 H 0.8734 0.928 0.4854 0.043 Uiso 1 1 calc R
C8 C 0.87612(13) 0.79421(9) 0.42579(8) 0.0327(2) Uani 1 1 d .
H8 H 0.8267 0.8147 0.369 0.039 Uiso 1 1 calc R
C13 C 1.00952(16) 0.90562(12) 0.65371(10) 0.0468(3) Uani 1 1 d .
H13A H 0.9851 0.9725 0.6313 0.07 Uiso 1 1 calc R
H13B H 1.1119 0.9027 0.6811 0.07 Uiso 1 1 calc R
H13C H 0.9523 0.8889 0.6976 0.07 Uiso 1 1 calc R
C20 C 0.47944(18) 0.93452(10) 0.34345(11) 0.0475(3) Uani 1 1 d .
H20A H 0.4908 0.9706 0.2897 0.057 Uiso 1 1 calc R
H20B H 0.5607 0.9527 0.3917 0.057 Uiso 1 1 calc R
C22 C 0.30858(17) 0.90523(10) 0.44551(11) 0.0454(3) Uani 1 1 d .
H22A H 0.2126 0.9231 0.4562 0.055 Uiso 1 1 calc R
H22B H 0.3808 0.9221 0.4991 0.055 Uiso 1 1 calc R
C21 C 0.33847(19) 0.96507(11) 0.36827(12) 0.0522(4) Uani 1 1 d .
H21A H 0.3428 1.0361 0.3839 0.063 Uiso 1 1 calc R
H21B H 0.2586 0.9557 0.3168 0.063 Uiso 1 1 calc R

loop_
_atom_site_aniso_label
_atom_site_aniso_U_11
_atom_site_aniso_U_22
_atom_site_aniso_U_33
_atom_site_aniso_U_23
_atom_site_aniso_U_13
_atom_site_aniso_U_12
S1 0.01669(11) 0.03553(14) 0.03767(14) -0.00656(10) 0.01084(9) -0.00394(9)
O1 0.0150(3) 0.0245(3) 0.0313(3) -0.0002(3) 0.0067(2) 0.0011(2)
O2 0.0398(5) 0.0482(5) 0.0320(4) -0.0015(4) 0.0106(3) -0.0153(4)
O3 0.0167(3) 0.0546(6) 0.0706(7) -0.0245(5) 0.0165(4) -0.0025(4)
N1 0.0154(4) 0.0281(4) 0.0401(5) -0.0017(3) 0.0079(3) 0.0006(3)
C1 0.0154(4) 0.0270(4) 0.0265(4) 0.0000(3) 0.0055(3) 0.0029(3)
C5 0.0158(4) 0.0252(4) 0.0254(4) 0.0004(3) 0.0047(3) 0.0015(3)
C4 0.0165(4) 0.0249(4) 0.0258(4) 0.0011(3) 0.0052(3) -0.0002(3)
C3 0.0164(4) 0.0271(4) 0.0271(4) 0.0012(3) 0.0054(3) -0.0003(3)
C2 0.0161(4) 0.0295(5) 0.0344(5) -0.0001(4) 0.0078(3) 0.0015(3)
C18 0.0214(4) 0.0257(4) 0.0273(4) -0.0007(3) 0.0048(3) 0.0036(3)
C10 0.0218(5) 0.0384(6) 0.0320(5) -0.0027(4) 0.0023(4) 0.0028(4)
C11 0.0271(5) 0.0433(6) 0.0280(5) 0.0052(4) 0.0056(4) 0.0087(4)
C7 0.0166(4) 0.0290(4) 0.0321(5) -0.0003(4) 0.0062(3) -0.0006(3)
C17 0.0197(4) 0.0312(5) 0.0380(5) 0.0018(4) 0.0072(4) -0.0040(4)
C12 0.0264(5) 0.0324(5) 0.0348(5) 0.0067(4) 0.0095(4) 0.0067(4)
C14 0.0239(5) 0.0281(5) 0.0381(5) -0.0010(4) 0.0099(4) 0.0017(4)
C16 0.0278(5) 0.0293(5) 0.0390(6) 0.0020(4) 0.0060(4) -0.0066(4)
C19 0.0339(5) 0.0320(5) 0.0311(5) 0.0048(4) 0.0071(4) 0.0047(4)
C15 0.0319(5) 0.0262(5) 0.0404(6) -0.0017(4) 0.0090(4) -0.0013(4)
C23 0.0279(5) 0.0336(5) 0.0438(6) -0.0026(5) 0.0124(4) 0.0080(4)
C9 0.0345(6) 0.0290(5) 0.0386(6) -0.0013(4) -0.0040(4) 0.0049(4)
C8 0.0302(5) 0.0306(5) 0.0327(5) 0.0013(4) -0.0042(4) 0.0030(4)
C13 0.0406(7) 0.0543(8) 0.0403(7) -0.0135(6) -0.0041(5) 0.0082(6)
C20 0.0582(9) 0.0301(6) 0.0564(8) 0.0091(6) 0.0165(7) 0.0049(6)
C22 0.0466(7) 0.0367(6) 0.0544(8) -0.0082(6) 0.0138(6) 0.0143(5)
C21 0.0606(10) 0.0333(6) 0.0619(9) 0.0037(6) 0.0105(7) 0.0178(6)

loop_
_atom_type_symbol
_atom_type_description
_atom_type_scat_dispersion_real
_atom_type_scat_dispersion_imag
_atom_type_scat_source
C C 0.0033 0.0016 'International Tables Vol C Tables 4.2.6.8 and 6.1.1.4'
H H 0 0 'International Tables Vol C Tables 4.2.6.8 and 6.1.1.4'
N N 0.0061 0.0033 'International Tables Vol C Tables 4.2.6.8 and 6.1.1.4'
O O 0.0106 0.006 'International Tables Vol C Tables 4.2.6.8 and 6.1.1.4'
S S 0.1246 0.1234 'International Tables Vol C Tables 4.2.6.8 and 6.1.1.4'

loop_
_geom_angle_atom_site_label_1
_geom_angle_atom_site_label_2
_geom_angle_atom_site_label_3
_geom_angle
O2 S1 O3 118.41(6)
O2 S1 N1 109.85(5)
O3 S1 N1 104.02(6)
O2 S1 C7 107.86(6)
O3 S1 C7 106.43(5)
N1 S1 C7 110.07(5)
C5 O1 C1 122.77(8)
C5 N1 S1 122.41(8)
C2 C1 O1 120.37(9)
C2 C1 C18 129.31(9)
O1 C1 C18 110.32(8)
N1 C5 O1 120.01(9)
N1 C5 C4 121.17(9)
O1 C5 C4 118.82(8)
C14 C4 C3 120.38(9)
C14 C4 C5 121.18(9)
C3 C4 C5 118.42(9)
C17 C3 C4 118.79(9)
C17 C3 C2 122.08(9)
C4 C3 C2 119.13(9)
C1 C2 C3 120.43(9)
C1 C2 H2 119.8
C3 C2 H2 119.8
C1 C18 C23 112.63(9)
C1 C18 C19 111.90(9)
C23 C18 C19 110.01(9)
C1 C18 H18 107.3
C23 C18 H18 107.3
C19 C18 H18 107.3
C9 C10 C11 118.24(11)
C9 C10 C13 121.37(12)
C11 C10 C13 120.39(11)
C12 C11 C10 121.46(10)
C12 C11 H11 119.3
C10 C11 H11 119.3
C8 C7 C12 120.83(10)
C8 C7 S1 119.49(9)
C12 C7 S1 119.52(8)
C16 C17 C3 120.17(10)
C16 C17 H17 119.9
C3 C17 H17 119.9
C11 C12 C7 119.05(10)
C11 C12 H12 120.5
C7 C12 H12 120.5
C15 C14 C4 119.93(10)
C15 C14 H14 120
C4 C14 H14 120
C17 C16 C15 120.82(10)
C17 C16 H16 119.6
C15 C16 H16 119.6
C20 C19 C18 110.44(10)
C20 C19 H19A 109.6
C18 C19 H19A 109.6
C20 C19 H19B 109.6
C18 C19 H19B 109.6
H19A C19 H19B 108.1
C14 C15 C16 119.84(10)
C14 C15 H15 120.1
C16 C15 H15 120.1
C22 C23 C18 110.06(11)
C22 C23 H23A 109.6
C18 C23 H23A 109.6
C22 C23 H23B 109.6
C18 C23 H23B 109.6
H23A C23 H23B 108.2
C10 C9 C8 121.18(11)
C10 C9 H9 119.4
C8 C9 H9 119.4
C7 C8 C9 119.23(10)
C7 C8 H8 120.4
C9 C8 H8 120.4
C10 C13 H13A 109.5
C10 C13 H13B 109.5
H13A C13 H13B 109.5
C10 C13 H13C 109.5
H13A C13 H13C 109.5
H13B C13 H13C 109.5
C19 C20 C21 111.13(13)
C19 C20 H20A 109.4
C21 C20 H20A 109.4
C19 C20 H20B 109.4
C21 C20 H20B 109.4
H20A C20 H20B 108
C21 C22 C23 111.87(12)
C21 C22 H22A 109.2
C23 C22 H22A 109.2
C21 C22 H22B 109.2
C23 C22 H22B 109.2
H22A C22 H22B 107.9
C22 C21 C20 111.75(12)
C22 C21 H21A 109.3
C20 C21 H21A 109.3
C22 C21 H21B 109.3
C20 C21 H21B 109.3
H21A C21 H21B 107.9

loop_
_geom_bond_atom_site_label_1
_geom_bond_atom_site_label_2
_geom_bond_distance
S1 O2 1.4356(10)
S1 O3 1.4373(9)
S1 N1 1.6330(9)
S1 C7 1.7685(11)
O1 C5 1.3441(12)
O1 C1 1.3947(11)
N1 C5 1.3007(12)
C1 C2 1.3378(14)
C1 C18 1.4906(14)
C5 C4 1.4527(13)
C4 C14 1.4013(14)
C4 C3 1.4066(13)
C3 C17 1.4059(14)
C3 C2 1.4381(14)
C2 H2 0.95
C18 C23 1.5285(15)
C18 C19 1.5360(15)
C18 H18 1
C10 C9 1.3910(16)
C10 C11 1.3948(17)
C10 C13 1.5066(18)
C11 C12 1.3863(17)
C11 H11 0.95
C7 C8 1.3847(15)
C7 C12 1.3893(15)
C17 C16 1.3785(16)
C17 H17 0.95
C12 H12 0.95
C14 C15 1.3812(16)
C14 H14 0.95
C16 C15 1.3991(17)
C16 H16 0.95
C19 C20 1.5252(18)
C19 H19A 0.99
C19 H19B 0.99
C15 H15 0.95
C23 C22 1.5276(18)
C23 H23A 0.99
C23 H23B 0.99
C9 C8 1.3925(17)
C9 H9 0.95
C8 H8 0.95
C13 H13A 0.98
C13 H13B 0.98
C13 H13C 0.98
C20 C21 1.526(2)
C20 H20A 0.99
C20 H20B 0.99
C22 C21 1.520(2)
C22 H22A 0.99
C22 H22B 0.99
C21 H21A 0.99
C21 H21B 0.99
